data_4122907
loop_
_publ_author_name
'Han, Ying-Feng'
'Zhang, Long'
'Weng, Lin-Hong'
'Jin, Guo-Xin'

_publ_section_title
;
 H2-Initiated Reversible Switching between Two-Dimensional Metallacycles
 and Three-Dimensional Cylinders.
;
_journal_issue 41
_journal_name_full 'Journal of the American Chemical Society'
_journal_page_first 14608
_journal_paper_doi 10.1021/ja508543y
_journal_volume 136
_journal_year 2014
_chemical_formula_sum 'C19 H24 N4 S2'
_chemical_formula_weight 372.54
_chemical_name_systematic
; 
 ? 
;
_space_group_IT_number 60
_symmetry_cell_setting orthorhombic
_symmetry_space_group_name_Hall '-P 2n 2ab'
_symmetry_space_group_name_H-M 'P b c n'
_atom_sites_solution_hydrogens geom
_atom_sites_solution_primary direct
_atom_sites_solution_secondary difmap
_audit_creation_method SHELXL-97
_cell_angle_alpha 90.00
_cell_angle_beta 90.00
_cell_angle_gamma 90.00
_cell_formula_units_Z 8
_cell_length_a 14.683(6)
_cell_length_b 10.965(4)
_cell_length_c 24.216(9)
_cell_measurement_reflns_used 1002
_cell_measurement_temperature 293(2)
_cell_measurement_theta_max 26.988
_cell_measurement_theta_min 2.180
_cell_volume 3899(3)
_computing_cell_refinement 'Bruker SMART'
_computing_data_collection 'Bruker SMART'
_computing_data_reduction 'Bruker SHELXTL'
_computing_molecular_graphics 'Bruker SHELXTL'
_computing_publication_material 'Bruker SHELXTL'
_computing_structure_refinement 'SHELXL-97 (Sheldrick, 1997)'
_computing_structure_solution 'SHELXS-97 (Sheldrick, 1990)'
_diffrn_ambient_temperature 293(2)
_diffrn_measured_fraction_theta_full 0.996
_diffrn_measured_fraction_theta_max 0.996
_diffrn_measurement_device_type 'CCD area detector'
_diffrn_measurement_method 'phi and omega scans'
_diffrn_radiation_monochromator graphite
_diffrn_radiation_source 'fine-focus sealed tube'
_diffrn_radiation_type MoK\a
_diffrn_radiation_wavelength 0.71073
_diffrn_reflns_av_R_equivalents 0.0559
_diffrn_reflns_av_sigmaI/netI 0.0393
_diffrn_reflns_limit_h_max 17
_diffrn_reflns_limit_h_min -18
_diffrn_reflns_limit_k_max 13
_diffrn_reflns_limit_k_min -13
_diffrn_reflns_limit_l_max 30
_diffrn_reflns_limit_l_min -23
_diffrn_reflns_number 17803
_diffrn_reflns_theta_full 27.01
_diffrn_reflns_theta_max 27.01
_diffrn_reflns_theta_min 1.68
_diffrn_standards_decay_% 2.70
_exptl_absorpt_coefficient_mu 0.282
_exptl_absorpt_correction_T_max 0.9696
_exptl_absorpt_correction_T_min 0.9251
_exptl_absorpt_correction_type multi-scan
_exptl_absorpt_process_details sadabs
_exptl_crystal_colour colorless
_exptl_crystal_density_diffrn 1.269
_exptl_crystal_density_method 'not measured'
_exptl_crystal_description prism
_exptl_crystal_F_000 1584
_exptl_crystal_size_max 0.28
_exptl_crystal_size_mid 0.13
_exptl_crystal_size_min 0.11
_refine_diff_density_max 0.339
_refine_diff_density_min -0.205
_refine_diff_density_rms 0.053
_refine_ls_extinction_method none
_refine_ls_goodness_of_fit_ref 1.061
_refine_ls_hydrogen_treatment constr
_refine_ls_matrix_type full
_refine_ls_number_parameters 231
_refine_ls_number_reflns 4240
_refine_ls_number_restraints 0
_refine_ls_restrained_S_all 1.061
_refine_ls_R_factor_all 0.1204
_refine_ls_R_factor_gt 0.0726
_refine_ls_shift/su_max 0.005
_refine_ls_shift/su_mean 0.000
_refine_ls_structure_factor_coef Fsqd
_refine_ls_weighting_details 'calc w=1/[\s^2^(Fo^2^)+(0.0748P)^2^+1.5080P] where P=(Fo^2^+2Fc^2^)/3'
_refine_ls_weighting_scheme calc
_refine_ls_wR_factor_gt 0.1558
_refine_ls_wR_factor_ref 0.1774
_reflns_number_gt 2678
_reflns_number_total 4240
_reflns_threshold_expression >2sigma(I)
_cod_data_source_file ja508543y_si_001.cif
_cod_data_source_block L2
_cod_depositor_comments
;
The following automatic conversions were performed:

'_symmetry_cell_setting' value 'Orthorhombic' changed to
'orthorhombic' according to
/usr/data/users/saulius/crontab/automatic-downloads/current/ACS/lib/dictionaries/cif_core.dic
dictionary named 'cif_core.dic' version 2.4.2 from 2011-04-26.

Automatic conversion script
Id: cif_fix_values 2827 2014-09-09 07:05:25Z andrius 
;
_cod_original_sg_symbol_H-M Pbcn
_cod_database_code 4122907

loop_
_symmetry_equiv_pos_as_xyz
'x, y, z'
'-x+1/2, -y+1/2, z+1/2'
'-x, y, -z+1/2'
'x+1/2, -y+1/2, -z'
'-x, -y, -z'
'x-1/2, y-1/2, -z-1/2'
'x, -y, z-1/2'
'-x-1/2, y-1/2, z'

loop_
_atom_site_label
_atom_site_type_symbol
_atom_site_fract_x
_atom_site_fract_y
_atom_site_fract_z
_atom_site_U_iso_or_equiv
_atom_site_adp_type
_atom_site_occupancy
_atom_site_symmetry_multiplicity
_atom_site_calc_flag
_atom_site_refinement_flags
S1 S 0.09051(7) 0.40904(7) 0.17037(3) 0.0647(3) Uani 1 1 d .
S2 S 0.12587(9) 1.10520(8) 0.50097(4) 0.0808(4) Uani 1 1 d .
N1 N 0.16843(18) 0.6161(2) 0.20815(9) 0.0496(6) Uani 1 1 d .
N2 N 0.14612(18) 0.6192(2) 0.12045(9) 0.0500(6) Uani 1 1 d .
N3 N 0.13968(18) 0.8747(2) 0.46155(9) 0.0526(7) Uani 1 1 d .
N4 N 0.11486(18) 0.8820(2) 0.54889(10) 0.0560(7) Uani 1 1 d .
C1 C 0.1621(2) 0.7406(3) 0.33513(11) 0.0493(7) Uani 1 1 d .
C2 C 0.2158(2) 0.6615(3) 0.30356(11) 0.0494(8) Uani 1 1 d .
C3 C 0.3103(2) 0.6668(3) 0.30643(12) 0.0549(8) Uani 1 1 d .
C4 C 0.3497(2) 0.7498(3) 0.34153(12) 0.0598(9) Uani 1 1 d .
H4 H 0.4129 0.7534 0.3436 0.072 Uiso 1 1 calc R
C5 C 0.2990(2) 0.8282(3) 0.37394(12) 0.0518(8) Uani 1 1 d .
C6 C 0.2047(2) 0.8248(3) 0.37013(11) 0.0485(7) Uani 1 1 d .
C7 C 0.1720(3) 0.5702(3) 0.26528(12) 0.0693(10) Uani 1 1 d .
H7A H 0.2063 0.4946 0.2662 0.083 Uiso 1 1 calc R
H7B H 0.1106 0.5530 0.2780 0.083 Uiso 1 1 calc R
C8 C 0.13590(19) 0.5486(3) 0.16581(11) 0.0431(7) Uani 1 1 d .
C9 C 0.1855(2) 0.7279(3) 0.13467(13) 0.0620(9) Uani 1 1 d .
H9 H 0.2002 0.7912 0.1107 0.074 Uiso 1 1 calc R
C10 C 0.1987(3) 0.7263(3) 0.18859(13) 0.0656(10) Uani 1 1 d .
H10 H 0.2241 0.7888 0.2096 0.079 Uiso 1 1 calc R
C11 C 0.1209(3) 0.5830(3) 0.06494(13) 0.0825(12) Uani 1 1 d .
H11A H 0.1664 0.5293 0.0502 0.124 Uiso 1 1 calc R
H11B H 0.1162 0.6541 0.0420 0.124 Uiso 1 1 calc R
H11C H 0.0632 0.5417 0.0658 0.124 Uiso 1 1 calc R
C12 C 0.1501(3) 0.9133(3) 0.40388(12) 0.0687(10) Uani 1 1 d .
H12A H 0.1798 0.9923 0.4030 0.082 Uiso 1 1 calc R
H12B H 0.0903 0.9223 0.3874 0.082 Uiso 1 1 calc R
C13 C 0.1262(2) 0.9529(3) 0.50375(12) 0.0497(7) Uani 1 1 d .
C14 C 0.1198(3) 0.7620(3) 0.53443(14) 0.0737(11) Uani 1 1 d .
H14 H 0.1140 0.6958 0.5581 0.088 Uiso 1 1 calc R
C15 C 0.1343(3) 0.7569(3) 0.48058(14) 0.0748(11) Uani 1 1 d .
H15 H 0.1398 0.6865 0.4595 0.090 Uiso 1 1 calc R
C16 C 0.0966(3) 0.9275(4) 0.60417(14) 0.0866(13) Uani 1 1 d .
H16A H 0.1476 0.9750 0.6167 0.130 Uiso 1 1 calc R
H16B H 0.0873 0.8600 0.6288 0.130 Uiso 1 1 calc R
H16C H 0.0430 0.9776 0.6036 0.130 Uiso 1 1 calc R
C17 C 0.0596(3) 0.7358(4) 0.33136(17) 0.0892(12) Uani 1 1 d .
H17A H 0.0396 0.7840 0.3006 0.134 Uiso 1 1 calc R
H17B H 0.0336 0.7675 0.3648 0.134 Uiso 1 1 calc R
H17C H 0.0404 0.6528 0.3263 0.134 Uiso 1 1 calc R
C18 C 0.3707(3) 0.5863(4) 0.27170(16) 0.0913(13) Uani 1 1 d .
H18A H 0.4334 0.6046 0.2794 0.137 Uiso 1 1 calc R
H18B H 0.3585 0.6007 0.2333 0.137 Uiso 1 1 calc R
H18C H 0.3588 0.5023 0.2803 0.137 Uiso 1 1 calc R
C19 C 0.3486(3) 0.9148(4) 0.41184(15) 0.0885(13) Uani 1 1 d .
H19A H 0.3240 0.9082 0.4484 0.133 Uiso 1 1 calc R
H19B H 0.3411 0.9968 0.3987 0.133 Uiso 1 1 calc R
H19C H 0.4122 0.8945 0.4125 0.133 Uiso 1 1 calc R

loop_
_atom_site_aniso_label
_atom_site_aniso_U_11
_atom_site_aniso_U_22
_atom_site_aniso_U_33
_atom_site_aniso_U_23
_atom_site_aniso_U_13
_atom_site_aniso_U_12
S1 0.0952(7) 0.0456(4) 0.0532(5) -0.0057(4) -0.0084(4) -0.0132(4)
S2 0.1363(10) 0.0421(5) 0.0639(6) -0.0083(4) -0.0015(6) -0.0039(5)
N1 0.0723(17) 0.0436(14) 0.0330(12) -0.0003(10) -0.0024(11) -0.0103(12)
N2 0.0681(17) 0.0488(14) 0.0330(12) 0.0006(11) 0.0004(11) 0.0022(12)
N3 0.0771(18) 0.0414(13) 0.0393(13) 0.0004(11) 0.0085(12) 0.0102(12)
N4 0.0712(18) 0.0549(16) 0.0418(14) 0.0018(12) 0.0103(12) 0.0138(13)
C1 0.0574(19) 0.0545(18) 0.0360(15) 0.0078(14) -0.0022(13) -0.0058(14)
C2 0.075(2) 0.0461(17) 0.0271(14) 0.0032(12) -0.0026(13) -0.0096(15)
C3 0.071(2) 0.060(2) 0.0339(16) 0.0037(14) 0.0070(14) 0.0051(17)
C4 0.053(2) 0.078(2) 0.0484(19) 0.0093(18) -0.0024(15) -0.0056(17)
C5 0.070(2) 0.0523(18) 0.0328(15) 0.0046(13) -0.0067(14) -0.0123(16)
C6 0.068(2) 0.0436(16) 0.0335(15) 0.0039(12) 0.0027(14) 0.0023(15)
C7 0.115(3) 0.058(2) 0.0352(17) 0.0030(14) -0.0053(17) -0.022(2)
C8 0.0496(17) 0.0436(15) 0.0362(15) -0.0047(12) 0.0005(12) 0.0061(13)
C9 0.088(3) 0.0518(18) 0.0461(18) 0.0087(15) 0.0043(17) -0.0105(18)
C10 0.101(3) 0.0481(18) 0.0478(19) 0.0036(15) -0.0064(17) -0.0235(19)
C11 0.139(4) 0.074(3) 0.0342(17) 0.0008(17) -0.012(2) -0.002(2)
C12 0.106(3) 0.059(2) 0.0409(17) 0.0040(15) 0.0042(17) 0.018(2)
C13 0.0557(19) 0.0508(17) 0.0427(16) 0.0010(14) -0.0005(14) 0.0071(14)
C14 0.117(3) 0.0472(19) 0.057(2) 0.0126(16) 0.0207(19) 0.0201(19)
C15 0.128(3) 0.0436(19) 0.053(2) 0.0019(16) 0.017(2) 0.022(2)
C16 0.123(4) 0.089(3) 0.048(2) 0.0008(19) 0.020(2) 0.030(3)
C17 0.065(3) 0.106(3) 0.097(3) 0.003(3) -0.007(2) -0.011(2)
C18 0.111(3) 0.096(3) 0.067(3) -0.003(2) 0.024(2) 0.029(3)
C19 0.119(4) 0.091(3) 0.056(2) -0.004(2) -0.018(2) -0.039(3)

loop_
_atom_type_symbol
_atom_type_description
_atom_type_scat_dispersion_real
_atom_type_scat_dispersion_imag
_atom_type_scat_source
C C 0.0033 0.0016 'International Tables Vol C Tables 4.2.6.8 and 6.1.1.4'
H H 0.0000 0.0000 'International Tables Vol C Tables 4.2.6.8 and 6.1.1.4'
N N 0.0061 0.0033 'International Tables Vol C Tables 4.2.6.8 and 6.1.1.4'
S S 0.1246 0.1234 'International Tables Vol C Tables 4.2.6.8 and 6.1.1.4'

loop_
_geom_angle_atom_site_label_1
_geom_angle_atom_site_label_2
_geom_angle_atom_site_label_3
_geom_angle
C8 N1 C10 109.6(2)
C8 N1 C7 122.5(2)
C10 N1 C7 127.9(2)
C8 N2 C9 109.9(2)
C8 N2 C11 124.6(3)
C9 N2 C11 125.4(3)
C13 N3 C15 109.6(3)
C13 N3 C12 123.6(3)
C15 N3 C12 126.6(3)
C13 N4 C14 109.9(3)
C13 N4 C16 124.7(3)
C14 N4 C16 125.3(3)
C2 C1 C6 119.2(3)
C2 C1 C17 120.5(3)
C6 C1 C17 120.3(3)
C3 C2 C1 120.6(3)
C3 C2 C7 119.0(3)
C1 C2 C7 120.4(3)
C4 C3 C2 118.6(3)
C4 C3 C18 119.0(3)
C2 C3 C18 122.3(3)
C3 C4 C5 122.5(3)
C4 C5 C6 118.9(3)
C4 C5 C19 118.5(3)
C6 C5 C19 122.6(3)
C5 C6 C1 120.2(3)
C5 C6 C12 118.6(3)
C1 C6 C12 121.1(3)
N1 C7 C2 111.4(2)
N2 C8 N1 105.3(2)
N2 C8 S1 128.4(2)
N1 C8 S1 126.3(2)
C10 C9 N2 107.4(3)
C9 C10 N1 107.8(3)
N3 C12 C6 112.8(3)
N3 C13 N4 105.4(3)
N3 C13 S2 127.3(2)
N4 C13 S2 127.4(2)
C15 C14 N4 107.6(3)
C14 C15 N3 107.5(3)

loop_
_geom_bond_atom_site_label_1
_geom_bond_atom_site_label_2
_geom_bond_distance
S1 C8 1.673(3)
S2 C13 1.671(3)
N1 C8 1.352(3)
N1 C10 1.372(4)
N1 C7 1.473(4)
N2 C8 1.352(3)
N2 C9 1.369(4)
N2 C11 1.450(4)
N3 C13 1.349(4)
N3 C15 1.373(4)
N3 C12 1.467(4)
N4 C13 1.352(4)
N4 C14 1.363(4)
N4 C16 1.454(4)
C1 C2 1.399(4)
C1 C6 1.401(4)
C1 C17 1.509(5)
C2 C3 1.390(5)
C2 C7 1.509(4)
C3 C4 1.373(4)
C3 C18 1.508(5)
C4 C5 1.382(4)
C5 C6 1.388(5)
C5 C19 1.508(4)
C6 C12 1.501(4)
C9 C10 1.320(4)
C14 C15 1.323(5)
